data_7219517
loop_
_publ_author_name
'Long, Sihui'
'Zhou, Panpan'
'Parkin, Sean'
'Li, Tonglei'

_publ_section_title
;
 Polymorphism and solid-to-solid phase transitions of a simple organic
 molecule, 3-chloroisonicotinic acid
;
_journal_issue 11
_journal_name_full CrystEngComm
_journal_page_first 2389
_journal_paper_doi 10.1039/C4CE02563F
_journal_volume 17
_journal_year 2015
_chemical_absolute_configuration ad
_chemical_formula_moiety 'C6 H4 Cl N O2'
_chemical_formula_sum 'C6 H4 Cl N O2'
_chemical_formula_weight 157.55
_space_group_crystal_system triclinic
_space_group_IT_number 1
_space_group_name_Hall 'P 1'
_space_group_name_H-M_alt 'P 1'
_symmetry_space_group_name_Hall 'P 1'
_symmetry_space_group_name_H-M 'P 1'
_atom_sites_solution_hydrogens difmap
_atom_sites_solution_primary direct
_atom_sites_solution_secondary difmap
_audit_creation_method 'SHELXL-2014/7 and CIFFIX'
_audit_update_record
;
2015-02-02 deposited with the CCDC.
2015-02-06 downloaded from the CCDC.
;
_cell_angle_alpha 61.6975(14)
_cell_angle_beta 80.0002(12)
_cell_angle_gamma 89.5122(12)
_cell_formula_units_Z 1
_cell_length_a 3.6779(1)
_cell_length_b 6.9371(1)
_cell_length_c 7.0372(2)
_cell_measurement_reflns_used 667
_cell_measurement_temperature 90.0(2)
_cell_measurement_theta_max 27.48
_cell_measurement_theta_min 1.00
_cell_volume 155.117(7)
_computing_cell_refinement '<i>SCALEPACK</i> (Otwinowski & Minor, 2006)'
_computing_data_collection '<i>COLLECT</i> (Nonius, 1998)'
_computing_data_reduction '<i>DENZO-SMN</i> (Otwinowski & Minor, 2006)'
_computing_molecular_graphics '<i>XP in SHELXTL</i> (Sheldrick, 2008)'
_computing_publication_material '<i>SHELX</i> (Sheldrick, 2008) and <i>CIFFIX</i> (Parkin, 2013)'
_computing_structure_refinement '<i>SHELXL-2014/7</i> (Sheldrick, 2015b)'
_computing_structure_solution '<i>SHELXT</i> (Sheldrick, 2015a)'
_diffrn_ambient_temperature 90.0(2)
_diffrn_detector_area_resol_mean 9.1
_diffrn_measured_fraction_theta_full 0.954
_diffrn_measured_fraction_theta_max 0.961
_diffrn_measurement_device_type 'Nonius KappaCCD diffractometer'
_diffrn_measurement_method '\f and \w scans at fixed \c = 55\%'
_diffrn_radiation_type MoK\a
_diffrn_radiation_wavelength 0.71073
_diffrn_reflns_av_unetI/netI 0.0296
_diffrn_reflns_Laue_measured_fraction_full 0.954
_diffrn_reflns_Laue_measured_fraction_max 0.961
_diffrn_reflns_number 1334
_diffrn_reflns_point_group_measured_fraction_full 0.946
_diffrn_reflns_point_group_measured_fraction_max 0.941
_diffrn_reflns_theta_full 25.242
_diffrn_reflns_theta_max 27.490
_diffrn_reflns_theta_min 5.882
_diffrn_source 'fine-focus sealed-tube'
_exptl_absorpt_coefficient_mu 0.538
_exptl_absorpt_correction_T_max 0.9482
_exptl_absorpt_correction_T_min 0.8137
_exptl_absorpt_correction_type multi-scan
_exptl_absorpt_process_details 'Scalepack (Otwinowski & Minor, 2006)'
_exptl_crystal_colour colourless
_exptl_crystal_density_diffrn 1.687
_exptl_crystal_description block
_exptl_crystal_F_000 80
_exptl_crystal_size_max 0.400
_exptl_crystal_size_mid 0.200
_exptl_crystal_size_min 0.100
_refine_diff_density_max 0.215
_refine_diff_density_min -0.176
_refine_diff_density_rms 0.034
_refine_ls_abs_structure_details
; 
Flack 'x' determined using 651 quotients [(I+)-(I-)]/[(I+)+(I-)] 
[Parsons, Flack and Wagner (2013)]. 
;
_refine_ls_abs_structure_Flack 0.010(19)
_refine_ls_extinction_method none
_refine_ls_goodness_of_fit_ref 1.099
_refine_ls_hydrogen_treatment constr
_refine_ls_matrix_type full
_refine_ls_number_parameters 92
_refine_ls_number_reflns 1334
_refine_ls_number_restraints 3
_refine_ls_restrained_S_all 1.098
_refine_ls_R_factor_all 0.0165
_refine_ls_R_factor_gt 0.0164
_refine_ls_shift/su_max 0.000
_refine_ls_shift/su_mean 0.000
_refine_ls_structure_factor_coef Fsqd
_refine_ls_weighting_details 'w=1/[\s^2^(Fo^2^)+(0.0200P)^2^+0.0220P] where P=(Fo^2^+2Fc^2^)/3'
_refine_ls_weighting_scheme calc
_refine_ls_wR_factor_gt 0.0461
_refine_ls_wR_factor_ref 0.0461
_reflns_Friedel_coverage 0.959
_reflns_Friedel_fraction_full 0.937
_reflns_Friedel_fraction_max 0.921
_reflns_number_gt 1332
_reflns_number_total 1334
_reflns_threshold_expression 'I > 2\s(I)'
_cod_data_source_file c4ce02563f2.cif
_cod_data_source_block III
_cod_depositor_comments 'Adding full bibliography for 7219515--7219517.cif.'
_cod_database_code 7219517
_shelx_shelxl_version_number 2014/7
_shelx_space_group_comment
; 
The symmetry employed for this shelxl refinement is uniquely defined 
by the following loop, which should always be used as a source of 
symmetry information in preference to the above space-group names. 
They are only intended as comments. 
;
_shelx_estimated_absorpt_t_min 0.814
_shelx_estimated_absorpt_t_max 0.948
_exptl_absorpt_special_details
; 
In addition to absorption, multi-scan techniques also correct other slowly 
varying changes in scale factor over reciprocal space, such as those caused 
by x-ray beam inhomogeneity, goniometer imperfection, crystal longer than 
the x-ray beam cross section, absorption by the crystal mounting fibre etc. 
These account, by and large, for much of the difference between estimated 
values of Tmin and Tmax and the _exptl_absorpt_correction_ values. 
;

loop_
_space_group_symop_operation_xyz
'x, y, z'

loop_
_atom_site_label
_atom_site_type_symbol
_atom_site_fract_x
_atom_site_fract_y
_atom_site_fract_z
_atom_site_U_iso_or_equiv
_atom_site_adp_type
_atom_site_occupancy
_atom_site_site_symmetry_order
_atom_site_calc_flag
_atom_site_refinement_flags_posn
_atom_site_refinement_flags_adp
Cl1 Cl 0.43401(4) 0.16497(3) 0.29003(3) 0.01290(13) Uani 1 1 d . .
N1 N 0.8355(4) 0.6921(2) 0.2824(3) 0.0123(3) Uani 1 1 d . .
C2 C 0.7363(5) 0.5434(3) 0.2279(3) 0.0115(3) Uani 1 1 d . .
H2A H 0.7826 0.5793 0.0772 0.014 Uiso 1 1 calc R U
C3 C 0.5662(5) 0.3359(3) 0.3859(3) 0.0093(3) Uani 1 1 d . .
C4 C 0.4987(5) 0.2805(3) 0.6067(3) 0.0097(3) Uani 1 1 d . .
C5 C 0.5971(5) 0.4408(3) 0.6599(3) 0.0116(4) Uani 1 1 d . .
H5 H 0.5483 0.4113 0.8086 0.014 Uiso 1 1 calc R U
C6 C 0.7661(5) 0.6425(3) 0.4949(3) 0.0117(3) Uani 1 1 d . .
H6 H 0.8351 0.7492 0.5334 0.014 Uiso 1 1 calc R U
C7 C 0.3334(5) 0.0568(3) 0.7893(3) 0.0105(3) Uani 1 1 d . .
O1 O 0.4028(4) -0.1122(2) 0.7849(2) 0.0183(3) Uani 1 1 d . .
O2 O 0.1192(4) 0.0715(2) 0.9514(2) 0.0131(3) Uani 1 1 d . .
H2 H 0.0432 -0.0552 1.0544 0.020 Uiso 1 1 calc R U

loop_
_atom_site_aniso_label
_atom_site_aniso_U_11
_atom_site_aniso_U_22
_atom_site_aniso_U_33
_atom_site_aniso_U_23
_atom_site_aniso_U_13
_atom_site_aniso_U_12
Cl1 0.0174(2) 0.01204(19) 0.01096(18) -0.00701(13) -0.00236(12) -0.00127(12)
N1 0.0142(7) 0.0092(7) 0.0101(7) -0.0026(6) 0.0003(6) -0.0005(5)
C2 0.0120(8) 0.0118(8) 0.0085(8) -0.0037(6) -0.0005(6) 0.0010(6)
C3 0.0098(7) 0.0079(8) 0.0100(7) -0.0044(6) -0.0011(6) -0.0003(6)
C4 0.0085(7) 0.0078(7) 0.0092(8) -0.0017(6) -0.0002(6) -0.0002(6)
C5 0.0152(8) 0.0106(8) 0.0079(8) -0.0038(7) -0.0015(6) 0.0003(6)
C6 0.0135(7) 0.0094(8) 0.0115(8) -0.0049(6) -0.0008(6) -0.0008(6)
C7 0.0139(8) 0.0090(8) 0.0068(7) -0.0022(6) -0.0018(6) -0.0017(6)
O1 0.0287(7) 0.0093(6) 0.0140(7) -0.0050(5) 0.0009(6) 0.0005(5)
O2 0.0185(6) 0.0078(6) 0.0076(6) -0.0014(5) 0.0036(5) -0.0042(5)

loop_
_atom_type_symbol
_atom_type_description
_atom_type_scat_dispersion_real
_atom_type_scat_dispersion_imag
_atom_type_scat_source
C C 0.0033 0.0016 'International Tables Vol C Tables 4.2.6.8 and 6.1.1.4'
H H 0.0000 0.0000 'International Tables Vol C Tables 4.2.6.8 and 6.1.1.4'
Cl Cl 0.1484 0.1585 'International Tables Vol C Tables 4.2.6.8 and 6.1.1.4'
N N 0.0061 0.0033 'International Tables Vol C Tables 4.2.6.8 and 6.1.1.4'
O O 0.0106 0.0060 'International Tables Vol C Tables 4.2.6.8 and 6.1.1.4'

loop_
_geom_angle_atom_site_label_1
_geom_angle_atom_site_label_2
_geom_angle_atom_site_label_3
_geom_angle
C2 N1 C6 119.05(15)
N1 C2 C3 121.98(17)
N1 C2 H2A 119.0
C3 C2 H2A 119.0
C4 C3 C2 119.68(16)
C4 C3 Cl1 123.46(13)
C2 C3 Cl1 116.80(14)
C3 C4 C5 117.41(15)
C3 C4 C7 123.33(15)
C5 C4 C7 119.24(15)
C6 C5 C4 119.75(16)
C6 C5 H5 120.1
C4 C5 H5 120.1
N1 C6 C5 122.10(16)
N1 C6 H6 118.9
C5 C6 H6 118.9
O1 C7 O2 125.69(16)
O1 C7 C4 122.95(16)
O2 C7 C4 111.33(14)
C7 O2 H2 109.5

loop_
_geom_bond_atom_site_label_1
_geom_bond_atom_site_label_2
_geom_bond_distance
Cl1 C3 1.7258(18)
N1 C2 1.332(2)
N1 C6 1.342(2)
C2 C3 1.398(2)
C2 H2A 0.9500
C3 C4 1.388(2)
C4 C5 1.398(3)
C4 C7 1.511(2)
C5 C6 1.384(2)
C5 H5 0.9500
C6 H6 0.9500
C7 O1 1.211(2)
C7 O2 1.315(2)
O2 H2 0.8400

loop_
_geom_hbond_atom_site_label_D
_geom_hbond_atom_site_label_H
_geom_hbond_atom_site_label_A
_geom_hbond_distance_DH
_geom_hbond_distance_HA
_geom_hbond_distance_DA
_geom_hbond_angle_DHA
_geom_hbond_site_symmetry_A
C5 H5 Cl1 0.95 2.93 3.8387(17) 159.9 1_556
O2 H2 N1 0.84 1.78 2.613(2) 172.9 1_446

loop_
_geom_torsion_atom_site_label_1
_geom_torsion_atom_site_label_2
_geom_torsion_atom_site_label_3
_geom_torsion_atom_site_label_4
_geom_torsion
C6 N1 C2 C3 -0.8(3)
N1 C2 C3 C4 -0.4(2)
N1 C2 C3 Cl1 177.10(13)
C2 C3 C4 C5 1.8(2)
Cl1 C3 C4 C5 -175.50(14)
C2 C3 C4 C7 -176.97(16)
Cl1 C3 C4 C7 5.7(2)
C3 C4 C5 C6 -2.1(2)
C7 C4 C5 C6 176.73(15)
C2 N1 C6 C5 0.5(3)
C4 C5 C6 N1 1.0(3)
C3 C4 C7 O1 36.3(3)
C5 C4 C7 O1 -142.46(18)
C3 C4 C7 O2 -145.64(16)
C5 C4 C7 O2 35.6(2)
